data_2002805
loop_
_publ_author_name
'Beck, J.'
'Biedenkopf, P.'
'M\"uller-Buschbaum, K.'

_publ_section_title
;
 Synthese und Kristallstruktur von (TeCl~3~)~2~MoCl~6~ und
 \b-(TeCl~3~)~2~ReCl~6~ / Synthesis and Crystal Structure of (TeCl~3~)~2~MoCl~6~
 and \b-(TeCl~3~)~2~ReCl~6~
;
_journal_coden_ASTM ZNBSEN
_journal_issue 5
_journal_name_full
;
 Zeitschrift f\"ur Naturforschung, B: A Journal of Chemical Sciences
;
_journal_page_first 727
_journal_page_last 732
_journal_paper_doi 10.1515/znb-1996-0518
_journal_volume 51
_journal_year 1996
_chemical_formula_structural '(Te Cl3)2 (Mo Cl6)'
_chemical_formula_sum 'Cl12 Mo Te2'
_chemical_name_systematic
;
Bis(trichlorotellurium) hexachloromolybdate(IV) - \b
;
_space_group_IT_number 148
_symmetry_cell_setting trigonal
_symmetry_space_group_name_Hall '-R 3'
_symmetry_space_group_name_H-M 'R -3 :H'
_cell_angle_alpha 90
_cell_angle_beta 90
_cell_angle_gamma 120
_cell_formula_units_Z 9
_cell_length_a 11.1692(10)
_cell_length_b 11.1692(10)
_cell_length_c 35.39499(500)
_cell_volume 3824.0
_refine_ls_R_factor_all 0.0581
_cod_original_sg_symbol_H-M 'R -3 H'
_cod_database_code 2002805

loop_
_symmetry_equiv_pos_as_xyz
x,y,z
-y,x-y,z
y-x,-x,z
-x,-y,-z
y,y-x,-z
x-y,x,-z
1/3+x,2/3+y,2/3+z
2/3+x,1/3+y,1/3+z
1/3-y,2/3+x-y,2/3+z
2/3-y,1/3+x-y,1/3+z
1/3-x+y,2/3-x,2/3+z
2/3-x+y,1/3-x,1/3+z
1/3-x,2/3-y,2/3-z
2/3-x,1/3-y,1/3-z
1/3+y,2/3-x+y,2/3-z
2/3+y,1/3-x+y,1/3-z
1/3+x-y,2/3+x,2/3-z
2/3+x-y,1/3+x,1/3-z

loop_
_atom_site_aniso_label
_atom_site_aniso_U_11
_atom_site_aniso_U_12
_atom_site_aniso_U_13
_atom_site_aniso_U_22
_atom_site_aniso_U_23
_atom_site_aniso_U_33
Mo1 0.0258(4) 0.0129(2) 0. 0.0258(4) 0. 0.0350(7)
Mo2 0.0295(6) 0.0147(3) 0. 0.0295(6) 0. 0.0266(9)
Te1 0.0285(3) 0.0134(2) -0.0031(2) 0.0278(3) .0000(2) 0.0313(3)
Cl1 0.0454(14) 0.0328(13) 0.0123(11) 0.074(2) 0.0095(12) 0.0413(13)
Cl2 0.057(2) 0.0301(12) -0.0103(11) 0.0495(14) -0.0126(11) 0.0429(13)
Cl3 0.0510(14) 0.0292(12) -0.0112(11) 0.0482(14) 0.0028(10) 0.0458(13)
Cl4 0.0439(13) 0.0165(11) 0.0052(10) 0.0402(12) -0.0082(10) 0.0460(13)
Cl5 0.0338(11) 0.017(1) 0.0093(9) 0.0429(13) -0.0014(10) 0.0461(13)
Cl6 0.0340(11) 0.0158(9) -0.0087(9) 0.0362(11) -0.0052(9) 0.0403(12)

loop_
_atom_site_label
_atom_site_type_symbol
_atom_site_symmetry_multiplicity
_atom_site_Wyckoff_symbol
_atom_site_fract_x
_atom_site_fract_y
_atom_site_fract_z
_atom_site_occupancy
_atom_site_attached_hydrogens
_atom_site_calc_flag
Mo1 Mo4+ 6 c -0.3333 0.3333 0.08049(3) 1. 0 d
Mo2 Mo4+ 3 b 0.3333 0.6667 0.1667 1. 0 d
Te1 Te4+ 18 f 0.02626(6) 0.69886(5) 0.08134(2) 1. 0 d
Cl1 Cl1- 18 f 0.2213(3) 0.7885(3) 0.04394(7) 1. 0 d
Cl2 Cl1- 18 f 0.1036(3) 0.8794(3) 0.12337(7) 1. 0 d
Cl3 Cl1- 18 f -0.0834(3) 0.7827(3) 0.04247(7) 1. 0 d
Cl4 Cl1- 18 f -0.2367(2) 0.5338(2) 0.12017(7) 1. 0 d
Cl5 Cl1- 18 f -0.1342(2) 0.4326(2) 0.04143(6) 1. 0 d
Cl6 Cl1- 18 f 0.1308(2) 0.5572(2) 0.12866(6) 1. 0 d

loop_
_atom_type_symbol
_atom_type_oxidation_number
Mo4+ 4.000
Te4+ 4.000
Cl1- -1.000
